data_2203290
loop_
_publ_author_name
'Li, Yan-Wu'
'Xiang, Hua'
'Lu, Tong-Bu'
'Ng, Seik Weng'

_publ_section_title <i>catena</i>-Poly[[(3,10-diethyl-1,3,5,8,10,12-hexaazacyclotetradecane)nickel(II)]-\m-terephthalato]
_journal_issue 3
_journal_name_full 'Acta Crystallographica Section E'
_journal_page_first m317
_journal_page_last m318
_journal_paper_doi 10.1107/S160053680400251X
_journal_volume 60
_journal_year 2004
_chemical_formula_iupac '[Ni (C8 H4 O4), (C12 H30 N6)]'
_chemical_formula_moiety '(C8 H4 O4), (C12 H30 N6), Ni'
_chemical_formula_sum 'C20 H34 N6 Ni O4'
_chemical_formula_weight 481.24
_chemical_name_systematic
;
catena-Poly[[(3,10-diethyl-1,3,5,8,10,12-hexaazacyclotetradecane)nickel(II)]-
\m-terephthalato]
;
_space_group_IT_number 2
_symmetry_cell_setting triclinic
_symmetry_space_group_name_Hall '-P 1'
_symmetry_space_group_name_H-M 'P -1'
_atom_sites_solution_hydrogens geom
_atom_sites_solution_primary direct
_atom_sites_solution_secondary difmap
_audit_creation_method SHELXL-97
_cell_angle_alpha 105.5060(10)
_cell_angle_beta 97.2830(10)
_cell_angle_gamma 105.8530(10)
_cell_formula_units_Z 1
_cell_length_a 7.5818(5)
_cell_length_b 8.3976(5)
_cell_length_c 9.7596(6)
_cell_measurement_reflns_used 2995
_cell_measurement_temperature 298(2)
_cell_measurement_theta_max 30.0
_cell_measurement_theta_min 4.0
_cell_volume 562.45(6)
_computing_cell_refinement 'SAINT (Bruker, 1999)'
_computing_data_collection 'SMART (Bruker, 1999)'
_computing_data_reduction SAINT
_computing_molecular_graphics 'ORTEPIII (Burnett & Johnson, 1996) and ORTEP-3 for Windows (Farrugia, 1997)'
_computing_publication_material SHELXL97
_computing_structure_refinement 'SHELXL97 (Sheldrick, 1997)'
_computing_structure_solution 'SHELXS97 (Sheldrick, 1997)'
_diffrn_ambient_temperature 298(2)
_diffrn_detector_area_resol_mean 8.33
_diffrn_measured_fraction_theta_full 0.970
_diffrn_measured_fraction_theta_max 0.970
_diffrn_measurement_device_type 'Bruker SMART 1K area-detector'
_diffrn_measurement_method '\f and \w'
_diffrn_radiation_monochromator graphite
_diffrn_radiation_source 'medium-focus sealed tube'
_diffrn_radiation_type MoK\a
_diffrn_radiation_wavelength 0.71073
_diffrn_reflns_av_R_equivalents 0.010
_diffrn_reflns_av_sigmaI/netI 0.018
_diffrn_reflns_limit_h_max 9
_diffrn_reflns_limit_h_min -9
_diffrn_reflns_limit_k_max 10
_diffrn_reflns_limit_k_min -7
_diffrn_reflns_limit_l_max 12
_diffrn_reflns_limit_l_min -12
_diffrn_reflns_number 3389
_diffrn_reflns_theta_full 27.50
_diffrn_reflns_theta_max 27.5
_diffrn_reflns_theta_min 4.31
_diffrn_standards_decay_% 0
_diffrn_standards_interval_time 0
_diffrn_standards_number 0
_exptl_absorpt_coefficient_mu 0.901
_exptl_absorpt_correction_T_max 0.931
_exptl_absorpt_correction_T_min 0.792
_exptl_absorpt_correction_type multi-scan
_exptl_absorpt_process_details '(SADABS; Sheldrick, 1996)'
_exptl_crystal_colour Yellow
_exptl_crystal_density_diffrn 1.421
_exptl_crystal_density_method 'not measured'
_exptl_crystal_description Plate
_exptl_crystal_F_000 256
_exptl_crystal_size_max 0.27
_exptl_crystal_size_mid 0.23
_exptl_crystal_size_min 0.08
_refine_diff_density_max 0.422
_refine_diff_density_min -0.252
_refine_ls_extinction_method none
_refine_ls_goodness_of_fit_ref 1.051
_refine_ls_hydrogen_treatment constr
_refine_ls_matrix_type full
_refine_ls_number_parameters 143
_refine_ls_number_reflns 2500
_refine_ls_number_restraints 0
_refine_ls_restrained_S_all 1.051
_refine_ls_R_factor_all 0.0314
_refine_ls_R_factor_gt 0.0304
_refine_ls_shift/su_max 0.001
_refine_ls_shift/su_mean 0.000
_refine_ls_structure_factor_coef Fsqd
_refine_ls_weighting_details 'calc w = 1/[\s^2^(Fo^2^)+(0.0496P)^2^+0.1456P] where P = (Fo^2^+2Fc^2^)/3'
_refine_ls_weighting_scheme calc
_refine_ls_wR_factor_gt 0.0804
_refine_ls_wR_factor_ref 0.0810
_reflns_number_gt 2397
_reflns_number_total 2500
_reflns_threshold_expression I>2\s(I)
_cod_data_source_file dn6120.cif
_cod_data_source_block I
_cod_depositor_comments
;
The following automatic conversions were performed:
'_symmetry_cell_setting' value 'Triclinic' changed to 'triclinic'
according to '/home/saulius/struct/CIF-dictionaries/cif_core.dic'
dictionary named 'cif_core.dic' version 2.4.1 from 2010-06-29.

Automatic conversion script
Id: cif_fix_enum 1527 2010-12-29 10:47:43Z saulius 

The following automatic conversions were performed:

'_symmetry_cell_setting' value 'Triclinic' changed to 'triclinic'
according to /home/saulius/struct/CIF-dictionaries/cif_core.dic
dictionary named 'cif_core.dic' version 2.4.1 from 2010-06-29.

Automatic conversion script
Id: cif_fix_values 1715 2011-07-08 13:25:40Z adriana 
;
_cod_database_code 2203290
_cod_database_fobs_code 2203290

loop_
_symmetry_equiv_pos_as_xyz
'x, y, z'
'-x, -y, -z'

loop_
_atom_site_label
_atom_site_fract_x
_atom_site_fract_y
_atom_site_fract_z
_atom_site_U_iso_or_equiv
_atom_site_adp_type
_atom_site_calc_flag
_atom_site_refinement_flags
_atom_site_occupancy
_atom_site_type_symbol
Ni1 0.5000 0.5000 0.5000 0.02670(10) Uani d S 1 Ni
O1 0.70930(17) 0.50960(15) 0.67450(13) 0.0394(3) Uani d . 1 O
O2 0.7174(3) 0.23744(19) 0.63580(16) 0.0692(5) Uani d . 1 O
N1 0.7031(2) 0.53250(19) 0.37877(16) 0.0368(3) Uani d . 1 N
H1 0.8043 0.5137 0.4242 0.044 Uiso calc R 1 H
N2 0.5859(2) 0.2276(2) 0.22423(17) 0.0437(4) Uani d . 1 N
N3 0.41514(19) 0.23181(17) 0.42201(14) 0.0322(3) Uani d . 1 N
H3 0.4980 0.1968 0.4730 0.039 Uiso calc R 1 H
C1 0.6401(3) 0.4055(3) 0.2276(2) 0.0444(4) Uani d . 1 C
H1A 0.5347 0.4261 0.1763 0.053 Uiso calc R 1 H
H1B 0.7414 0.4263 0.1764 0.053 Uiso calc R 1 H
C2 0.4131(3) 0.1583(2) 0.26518(18) 0.0398(4) Uani d . 1 C
H2A 0.3839 0.0328 0.2409 0.048 Uiso calc R 1 H
H2B 0.3134 0.1802 0.2080 0.048 Uiso calc R 1 H
C3 0.2329(3) 0.1704(2) 0.4606(2) 0.0434(4) Uani d . 1 C
H3A 0.2052 0.0491 0.4563 0.052 Uiso calc R 1 H
H3B 0.1342 0.1790 0.3920 0.052 Uiso calc R 1 H
C4 0.7592(3) 0.7181(3) 0.3862(2) 0.0477(4) Uani d . 1 C
H4A 0.6692 0.7356 0.3166 0.057 Uiso calc R 1 H
H4B 0.8814 0.7517 0.3622 0.057 Uiso calc R 1 H
C5 0.7394(3) 0.1609(3) 0.2609(2) 0.0546(5) Uani d . 1 C
H5A 0.7325 0.1348 0.3514 0.066 Uiso calc R 1 H
H5B 0.8584 0.2509 0.2760 0.066 Uiso calc R 1 H
C6 0.7338(5) 0.0014(4) 0.1460(3) 0.0787(8) Uani d . 1 C
H6A 0.6194 -0.0903 0.1344 0.118 Uiso calc R 1 H
H6B 0.8392 -0.0343 0.1738 0.118 Uiso calc R 1 H
H6C 0.7391 0.0259 0.0558 0.118 Uiso calc R 1 H
C7 0.7602(2) 0.3927(2) 0.71099(17) 0.0337(3) Uani d . 1 C
C8 0.8831(2) 0.4493(2) 0.86186(16) 0.0278(3) Uani d . 1 C
C9 0.9303(2) 0.6184(2) 0.95599(17) 0.0321(3) Uani d . 1 C
H9 0.8833 0.6985 0.9272 0.038 Uiso calc R 1 H
C10 0.9536(2) 0.3308(2) 0.90788(17) 0.0317(3) Uani d . 1 C
H10 0.9223 0.2168 0.8466 0.038 Uiso calc R 1 H

loop_
_atom_site_aniso_label
_atom_site_aniso_U_11
_atom_site_aniso_U_22
_atom_site_aniso_U_33
_atom_site_aniso_U_12
_atom_site_aniso_U_13
_atom_site_aniso_U_23
Ni1 0.03022(16) 0.02514(15) 0.02236(15) 0.00937(10) -0.00228(10) 0.00683(10)
O1 0.0460(7) 0.0347(6) 0.0326(6) 0.0147(5) -0.0122(5) 0.0105(5)
O2 0.1018(13) 0.0464(8) 0.0435(8) 0.0420(8) -0.0340(8) -0.0070(6)
N1 0.0371(7) 0.0376(7) 0.0348(7) 0.0131(6) 0.0043(6) 0.0104(6)
N2 0.0488(8) 0.0448(8) 0.0353(8) 0.0237(7) 0.0035(6) 0.0027(6)
N3 0.0342(7) 0.0286(6) 0.0300(7) 0.0111(5) -0.0048(5) 0.0078(5)
C1 0.0509(10) 0.0505(10) 0.0320(9) 0.0186(8) 0.0106(7) 0.0101(7)
C2 0.0456(9) 0.0322(8) 0.0318(8) 0.0144(7) -0.0080(7) 0.0000(6)
C3 0.0396(9) 0.0313(8) 0.0522(11) 0.0053(7) 0.0023(8) 0.0114(7)
C4 0.0507(10) 0.0425(10) 0.0507(11) 0.0095(8) 0.0168(9) 0.0190(8)
C5 0.0567(12) 0.0688(14) 0.0412(10) 0.0368(11) 0.0046(9) 0.0078(9)
C6 0.100(2) 0.0658(15) 0.0746(17) 0.0551(15) 0.0066(15) 0.0064(13)
C7 0.0378(8) 0.0374(8) 0.0254(7) 0.0178(7) -0.0040(6) 0.0080(6)
C8 0.0277(7) 0.0326(7) 0.0233(7) 0.0119(6) -0.0012(5) 0.0100(6)
C9 0.0363(8) 0.0319(7) 0.0295(7) 0.0160(6) -0.0027(6) 0.0113(6)
C10 0.0371(8) 0.0282(7) 0.0271(7) 0.0131(6) -0.0036(6) 0.0063(6)

loop_
_atom_type_symbol
_atom_type_description
_atom_type_scat_dispersion_real
_atom_type_scat_dispersion_imag
_atom_type_scat_source
C C 0.0033 0.0016 'International Tables Vol C Tables 4.2.6.8 and 6.1.1.4'
H H 0.0000 0.0000 'International Tables Vol C Tables 4.2.6.8 and 6.1.1.4'
N N 0.0061 0.0033 'International Tables Vol C Tables 4.2.6.8 and 6.1.1.4'
O O 0.0106 0.0060 'International Tables Vol C Tables 4.2.6.8 and 6.1.1.4'
Ni Ni 0.3393 1.1124 'International Tables Vol C Tables 4.2.6.8 and 6.1.1.4'

loop_
_geom_angle_atom_site_label_1
_geom_angle_atom_site_label_2
_geom_angle_atom_site_label_3
_geom_angle_site_symmetry_1
_geom_angle_site_symmetry_3
_geom_angle
_geom_angle_publ_flag
N3 Ni1 N1 . . 94.25(6) y
N3 Ni1 N1 2_666 . 85.75(6) y
N3 Ni1 O1 . . 92.27(5) y
N3 Ni1 O1 2_666 . 87.73(5) y
N1 Ni1 O1 . . 88.64(6) y
N1 Ni1 O1 2_666 . 91.36(6) y
C7 O1 Ni1 . . 132.79(11) ?
C4 N1 C1 . . 114.75(15) ?
C4 N1 Ni1 . . 106.09(11) ?
C1 N1 Ni1 . . 112.67(11) ?
C1 N2 C2 . . 118.14(14) ?
C1 N2 C5 . . 116.07(17) ?
C2 N2 C5 . . 116.98(17) ?
C3 N3 C2 . . 113.98(13) ?
C3 N3 Ni1 . . 106.17(10) ?
C2 N3 Ni1 . . 114.62(10) ?
N2 C1 N1 . . 113.35(15) ?
N2 C2 N3 . . 114.44(13) ?
N3 C3 C4 . 2_666 109.04(14) ?
N1 C4 C3 . 2_666 109.17(15) ?
N2 C5 C6 . . 112.85(18) ?
O2 C7 O1 . . 126.14(14) ?
O2 C7 C8 . . 117.72(14) ?
O1 C7 C8 . . 116.14(14) ?
C9 C8 C10 . . 118.61(13) ?
C9 C8 C7 . . 121.55(13) ?
C10 C8 C7 . . 119.83(14) ?
C10 C9 C8 2_767 . 120.82(14) ?
C9 C10 C8 2_767 . 120.57(14) ?

loop_
_geom_bond_atom_site_label_1
_geom_bond_atom_site_label_2
_geom_bond_site_symmetry_2
_geom_bond_distance
_geom_bond_publ_flag
Ni1 N3 . 2.0574(13) y
Ni1 N1 . 2.0617(14) y
Ni1 O1 . 2.1440(11) y
O1 C7 . 1.2644(19) ?
O2 C7 . 1.241(2) ?
N1 C4 . 1.478(2) ?
N1 C1 . 1.498(2) ?
N2 C1 . 1.426(3) ?
N2 C2 . 1.434(3) ?
N2 C5 . 1.468(2) ?
N3 C3 . 1.471(2) ?
N3 C2 . 1.486(2) ?
C3 C4 2_666 1.521(3) ?
C5 C6 . 1.485(3) ?
C7 C8 . 1.516(2) ?
C8 C9 . 1.389(2) ?
C8 C10 . 1.395(2) ?
C9 C10 2_767 1.385(2) ?

loop_
_geom_hbond_atom_site_label_D
_geom_hbond_atom_site_label_H
_geom_hbond_atom_site_label_A
_geom_hbond_distance_DH
_geom_hbond_distance_HA
_geom_hbond_distance_DA
_geom_hbond_angle_DHA
N3 H3 O2 0.91 2.03 2.878(2) 154
